data_7158068
loop_
_publ_author_name
'Magre, Marc'
'Kuziola, Jennifer'
'N\"othling, Nils'
'Cornella, Josep'

_publ_section_title
;
 Dibismuthanes in catalysis: from synthesis and characterization to redox
 behavior towards oxidative cleavage of 1,2-diols.
;
_journal_issue 22
_journal_name_full 'Organic &amp; biomolecular chemistry'
_journal_page_first 4922
_journal_page_last 4929
_journal_paper_doi 10.1039/d1ob00367d
_journal_volume 19
_journal_year 2021
_chemical_formula_moiety 'C39 H32 Bi2 Cl4 O, 0.5(C H2 Cl2)'
_chemical_formula_sum 'C39.5 H33 Bi2 Cl5 O'
_chemical_formula_weight 1118.87
_chemical_name_systematic
;
(9,9-dimethyl-9H-xanthene-4,5-diyl)bis(dichlorodiphenyl-\l^5^-bismuthane)
;
_chemical_properties_physical none
_space_group_crystal_system monoclinic
_space_group_IT_number 14
_space_group_name_Hall '-P 2ybc'
_space_group_name_H-M_alt 'P 1 21/c 1'
_atom_sites_solution_hydrogens geom
_atom_sites_solution_primary dual
_atom_sites_solution_secondary difmap
_audit_block_code MBH-MA-077-01
_audit_creation_date 2020-07-09
_audit_creation_method
;
Olex2 1.3
(compiled Nov 21 2019 18:26:39 for OlexSys, GUI svn.r6003)
;
_audit_update_record
;
2021-02-19 deposited with the CCDC.	2021-04-26 downloaded from the CCDC.
;
_cell_angle_alpha 90
_cell_angle_beta 100.772(2)
_cell_angle_gamma 90
_cell_formula_units_Z 4
_cell_length_a 12.3959(6)
_cell_length_b 13.9993(6)
_cell_length_c 21.7582(10)
_cell_measurement_reflns_used 9637
_cell_measurement_temperature 100(2)
_cell_measurement_theta_max 33.6319
_cell_measurement_theta_min 2.2165
_cell_volume 3709.3(3)
_computing_cell_refinement 'SAINT software (Bruker AXS, 2004)'
_computing_data_collection 'APEX3 (Bruker AXS, 2005-2017)'
_computing_data_reduction 'SAINT software (Bruker AXS, 2004)'
_computing_molecular_graphics 'DIAMOND (Crystal Impact GbR, 1997-2014)'
_computing_publication_material 'Olex2 1.3 (Dolomanov et al., 2009)'
_computing_structure_refinement 'SHELXL (G. M. Sheldrick, 2015)'
_computing_structure_solution 'SHELXT (G. M. Sheldrick, 2015)'
_diffrn_ambient_temperature 100(2)
_diffrn_detector_area_resol_mean 66.67
_diffrn_measured_fraction_theta_full 1.000
_diffrn_measured_fraction_theta_max 1.000
_diffrn_measurement_device_type 'Bruker-AXS Kappa Mach3 APEX-II'
_diffrn_measurement_method 'CCD \f- and \w-scans'
_diffrn_radiation_monochromator 'Incoatec Helios mirrors'
_diffrn_radiation_source 1\mS
_diffrn_radiation_type Mo-K\a
_diffrn_radiation_wavelength 0.71073
_diffrn_reflns_av_R_equivalents 0.0334
_diffrn_reflns_av_unetI/netI 0.0124
_diffrn_reflns_Laue_measured_fraction_full 1.000
_diffrn_reflns_Laue_measured_fraction_max 1.000
_diffrn_reflns_limit_h_max 16
_diffrn_reflns_limit_h_min -16
_diffrn_reflns_limit_k_max 18
_diffrn_reflns_limit_k_min -18
_diffrn_reflns_limit_l_max 28
_diffrn_reflns_limit_l_min -28
_diffrn_reflns_number 144619
_diffrn_reflns_point_group_measured_fraction_full 1.000
_diffrn_reflns_point_group_measured_fraction_max 1.000
_diffrn_reflns_theta_full 25.242
_diffrn_reflns_theta_max 27.499
_diffrn_reflns_theta_min 1.672
_diffrn_source_current 0.0
_diffrn_source_power 0.0
_diffrn_source_voltage 0.0
_diffrn_standards_number 0
_exptl_absorpt_coefficient_mu 9.867
_exptl_absorpt_correction_T_max 0.83591
_exptl_absorpt_correction_T_min 0.67911
_exptl_absorpt_correction_type gaussian
_exptl_absorpt_process_details 'SADABS (Bruker AXS, 2012)'
_exptl_crystal_colour colourless
_exptl_crystal_density_diffrn 2.004
_exptl_crystal_description prism
_exptl_crystal_F_000 2116
_exptl_crystal_recrystallization_method 'Re-crystallisation from solvent:  dichloromethane, hexane'
_exptl_crystal_size_max 0.052
_exptl_crystal_size_mid 0.026
_exptl_crystal_size_min 0.021
_refine_diff_density_max 2.264
_refine_diff_density_min -2.609
_refine_diff_density_rms 0.090
_refine_ls_extinction_method none
_refine_ls_goodness_of_fit_ref 1.043
_refine_ls_hydrogen_treatment mixed
_refine_ls_matrix_type full
_refine_ls_number_parameters 492
_refine_ls_number_reflns 8521
_refine_ls_number_restraints 0
_refine_ls_restrained_S_all 1.043
_refine_ls_R_factor_all 0.0196
_refine_ls_R_factor_gt 0.0160
_refine_ls_shift/su_max 0.004
_refine_ls_shift/su_mean 0.000
_refine_ls_structure_factor_coef Fsqd
_refine_ls_weighting_details 'w=1/[\s^2^(Fo^2^)+(0.0071P)^2^+9.9351P] where P=(Fo^2^+2Fc^2^)/3'
_refine_ls_weighting_scheme calc
_refine_ls_wR_factor_gt 0.0323
_refine_ls_wR_factor_ref 0.0339
_reflns_Friedel_coverage 0.000
_reflns_number_gt 7847
_reflns_number_total 8521
_reflns_threshold_expression 'I > 2\s(I)'
_cod_data_source_file d1ob00367d2.cif
_cod_data_source_block 13220sadabs
_cod_depositor_comments 'Adding full bibliography for 7158061--7158068.cif.'
_cod_original_formula_sum 'C39.50 H33 Bi2 Cl5 O'
_cod_database_code 7158068
_shelx_space_group_comment
;
The symmetry employed for this shelxl refinement is uniquely defined
by the following loop, which should always be used as a source of
symmetry information in preference to the above space-group names.
They are only intended as comments.
;
_shelx_estimated_absorpt_t_max 0.820
_shelx_estimated_absorpt_t_min 0.628
_olex2_refinement_description
;
1. Fixed Uiso
 At 1.2 times of:
  All C(H) groups, {H31,H31A} of C31
 At 1.5 times of:
  All C(H,H,H) groups, {H99A,H99B} of C99
2. Others
 Fixed Sof: C29A(0.6) H29A(0.6) C29B(0.4) H29B(0.4) C30A(0.6) H30A(0.6)
 C30B(0.4) H30B(0.4) H31(0.6) H31A(0.4) C34A(0.6) C34B(0.4) C35A(0.6) H35A(0.6)
 C35B(0.4) H35B(0.4) C36A(0.6) H36A(0.6) C36B(0.4) H36B(0.4) C37A(0.6)
 H37A(0.6) C37B(0.4) H37B(0.4) C38A(0.6) H38A(0.6) C38B(0.4) H38B(0.4)
 C39A(0.6) H39A(0.6) C39B(0.4) H39B(0.4) Cl5A(0.5) Cl5B(0.5) C99(0.5) H99A(0.5)
 H99B(0.5)
3.a Aromatic/amide H refined with riding coordinates:
 C3(H3), C4(H4), C5(H5), C9(H9), C10(H10), C11(H11), C17(H17), C18(H18),
 C19(H19), C20(H20), C21(H21), C23(H23), C24(H24), C25(H25), C26(H26), C27(H27),
  C29A(H29A), C29B(H29B), C30A(H30A), C30B(H30B), C31(H31), C31(H31A), C32(H32),
  C33(H33), C35A(H35A), C35B(H35B), C36A(H36A), C36B(H36B), C37A(H37A),
 C37B(H37B), C38A(H38A), C38B(H38B), C39A(H39A), C39B(H39B)
3.b Idealised Me refined as rotating group:
 C14(H14A,H14B,H14C), C15(H15A,H15B,H15C)
;
_olex2_submission_special_instructions 'No special instructions were received'
_shelx_shelxl_version_number 2018/3

loop_
_space_group_symop_operation_xyz
'x, y, z'
'-x, y+1/2, -z+1/2'
'-x, -y, -z'
'x, -y-1/2, z-1/2'

loop_
_atom_site_label
_atom_site_type_symbol
_atom_site_fract_x
_atom_site_fract_y
_atom_site_fract_z
_atom_site_U_iso_or_equiv
_atom_site_adp_type
_atom_site_occupancy
_atom_site_site_symmetry_order
_atom_site_calc_flag
_atom_site_refinement_flags_posn
_atom_site_refinement_flags_adp
_atom_site_refinement_flags_occupancy
_atom_site_disorder_assembly
_atom_site_disorder_group
Bi1 Bi 0.85161(2) 0.70339(2) 0.62233(2) 0.01821(3) Uani 1 1 d . . . . .
Bi2 Bi 0.59244(2) 0.72569(2) 0.41524(2) 0.01155(2) Uani 1 1 d . . . . .
Cl1 Cl 0.51656(6) 0.55318(4) 0.39577(3) 0.01986(13) Uani 1 1 d . . . . .
Cl2 Cl 0.68105(7) 0.89137(5) 0.43610(3) 0.02922(16) Uani 1 1 d . . . . .
Cl3 Cl 0.70839(5) 0.61037(6) 0.54317(3) 0.02511(15) Uani 1 1 d . . . . .
Cl4 Cl 1.01266(7) 0.79349(5) 0.69050(3) 0.02748(15) Uani 1 1 d . . . . .
O1 O 0.87801(15) 0.71517(13) 0.47166(8) 0.0172(4) Uani 1 1 d . . . . .
C1 C 0.8501(2) 0.68442(19) 0.40993(11) 0.0168(5) Uani 1 1 d . . . . .
C2 C 0.7405(2) 0.67702(18) 0.38119(11) 0.0157(5) Uani 1 1 d . . . . .
C3 C 0.7118(2) 0.6411(2) 0.32058(12) 0.0191(5) Uani 1 1 d . . . . .
H3 H 0.636652 0.636164 0.301271 0.023 Uiso 1 1 calc R U . . .
C4 C 0.7928(2) 0.6129(2) 0.28867(12) 0.0220(6) Uani 1 1 d . . . . .
H4 H 0.773505 0.587570 0.247565 0.026 Uiso 1 1 calc R U . . .
C5 C 0.9023(2) 0.6215(2) 0.31681(12) 0.0219(6) Uani 1 1 d . . . . .
H5 H 0.957659 0.602257 0.294547 0.026 Uiso 1 1 calc R U . . .
C6 C 0.9325(2) 0.6578(2) 0.37712(12) 0.0195(5) Uani 1 1 d . . . . .
C7 C 1.0513(2) 0.6700(2) 0.40995(13) 0.0219(6) Uani 1 1 d . . . . .
C8 C 1.0543(2) 0.6379(2) 0.47715(12) 0.0182(5) Uani 1 1 d . . . . .
C9 C 1.1378(2) 0.5834(2) 0.51188(13) 0.0210(6) Uani 1 1 d . . . . .
H9 H 1.194002 0.558704 0.492140 0.025 Uiso 1 1 calc R U . . .
C10 C 1.1408(2) 0.56429(19) 0.57479(13) 0.0209(6) Uani 1 1 d . . . . .
H10 H 1.197243 0.525207 0.597392 0.025 Uiso 1 1 calc R U . . .
C11 C 1.0609(2) 0.60255(19) 0.60443(13) 0.0189(5) Uani 1 1 d . . . . .
H11 H 1.064956 0.593810 0.648098 0.023 Uiso 1 1 calc R U . . .
C12 C 0.9749(2) 0.65380(19) 0.56945(12) 0.0169(5) Uani 1 1 d . . . . .
C13 C 0.9690(2) 0.66895(19) 0.50603(12) 0.0167(5) Uani 1 1 d . . . . .
C14 C 1.0823(2) 0.7766(2) 0.40971(14) 0.0274(6) Uani 1 1 d . . . . .
H14A H 1.030473 0.814121 0.428747 0.041 Uiso 1 1 calc R U . . .
H14B H 1.079492 0.797883 0.366528 0.041 Uiso 1 1 calc R U . . .
H14C H 1.156815 0.785561 0.433703 0.041 Uiso 1 1 calc R U . . .
C15 C 1.1311(2) 0.6131(2) 0.37858(14) 0.0290(7) Uani 1 1 d . . . . .
H15A H 1.125784 0.635045 0.335342 0.044 Uiso 1 1 calc R U . . .
H15B H 1.112487 0.545104 0.378709 0.044 Uiso 1 1 calc R U . . .
H15C H 1.206151 0.622754 0.401554 0.044 Uiso 1 1 calc R U . . .
C16 C 0.4862(2) 0.74847(19) 0.48575(11) 0.0152(5) Uani 1 1 d . . . . .
C17 C 0.4529(2) 0.67218(19) 0.51781(12) 0.0165(5) Uani 1 1 d . . . . .
H17 H 0.480104 0.609562 0.513531 0.020 Uiso 1 1 calc R U . . .
C18 C 0.3780(2) 0.6905(2) 0.55661(13) 0.0220(6) Uani 1 1 d . . . . .
H18 H 0.355746 0.640174 0.580733 0.026 Uiso 1 1 calc R U . . .
C19 C 0.3355(2) 0.7813(2) 0.56049(13) 0.0260(6) Uani 1 1 d . . . . .
H19 H 0.282912 0.792352 0.586381 0.031 Uiso 1 1 calc R U . . .
C20 C 0.3690(2) 0.8561(2) 0.52686(13) 0.0259(6) Uani 1 1 d . . . . .
H20 H 0.339089 0.918132 0.529402 0.031 Uiso 1 1 calc R U . . .
C21 C 0.4468(2) 0.8402(2) 0.48931(12) 0.0210(6) Uani 1 1 d . . . . .
H21 H 0.471975 0.891047 0.466758 0.025 Uiso 1 1 calc R U . . .
C22 C 0.4856(2) 0.77488(18) 0.32798(11) 0.0166(5) Uani 1 1 d . . . . .
C23 C 0.3760(2) 0.7501(2) 0.31823(13) 0.0254(6) Uani 1 1 d . . . . .
H23 H 0.348838 0.710498 0.347373 0.030 Uiso 1 1 calc R U . . .
C24 C 0.3056(3) 0.7838(3) 0.26510(15) 0.0347(8) Uani 1 1 d . . . . .
H24 H 0.230027 0.767058 0.257779 0.042 Uiso 1 1 calc R U . . .
C25 C 0.3458(3) 0.8416(3) 0.22313(14) 0.0340(8) Uani 1 1 d . . . . .
H25 H 0.297347 0.865229 0.187307 0.041 Uiso 1 1 calc R U . . .
C26 C 0.4555(3) 0.8654(2) 0.23269(13) 0.0296(7) Uani 1 1 d . . . . .
H26 H 0.482506 0.904268 0.203138 0.036 Uiso 1 1 calc R U . . .
C27 C 0.5269(3) 0.8325(2) 0.28570(13) 0.0230(6) Uani 1 1 d . . . . .
H27 H 0.602562 0.849112 0.292819 0.028 Uiso 1 1 calc R U . . .
C28 C 0.8241(2) 0.61053(19) 0.70034(12) 0.0189(5) Uani 1 1 d . . . . .
C29A C 0.8833(7) 0.6229(6) 0.7609(4) 0.0255(16) Uani 0.6 1 d . . P A 1
H29A H 0.939383 0.669999 0.768464 0.031 Uiso 0.6 1 calc R U P A 1
C29B C 0.9134(11) 0.6022(9) 0.7493(6) 0.022(2) Uani 0.4 1 d . . P A 2
H29B H 0.980291 0.636122 0.750831 0.026 Uiso 0.4 1 calc R U P A 2
C30A C 0.8622(6) 0.5686(5) 0.8101(3) 0.0339(15) Uani 0.6 1 d . . P A 1
H30A H 0.899013 0.580830 0.851740 0.041 Uiso 0.6 1 calc R U P A 1
C30B C 0.8952(8) 0.5390(7) 0.7963(4) 0.025(2) Uani 0.4 1 d . . P A 2
H30B H 0.955083 0.522992 0.828716 0.030 Uiso 0.4 1 calc R U P A 2
C31 C 0.7870(3) 0.4964(2) 0.79743(16) 0.0375(8) Uani 1 1 d . . . . .
H31 H 0.784113 0.448082 0.827703 0.045 Uiso 0.6 1 calc R U P A 1
H31A H 0.767816 0.472382 0.834764 0.045 Uiso 0.4 1 calc R U P A 2
C32 C 0.7161(3) 0.4938(2) 0.74133(14) 0.0282(7) Uani 1 1 d . . . . .
H32 H 0.654078 0.452733 0.735983 0.034 Uiso 1 1 calc R U . . .
C33 C 0.7342(2) 0.5506(3) 0.69217(13) 0.0309(7) Uani 1 1 d . . . . .
H33 H 0.685003 0.548389 0.653074 0.037 Uiso 1 1 calc R U . . .
C34A C 0.7373(5) 0.8232(4) 0.6196(2) 0.0113(10) Uani 0.6 1 d . . P B 1
C34B C 0.7666(8) 0.8463(7) 0.6203(4) 0.017(2) Uiso 0.4 1 d . . P B 2
C35A C 0.6400(4) 0.8066(4) 0.6396(2) 0.0163(9) Uani 0.6 1 d . . P B 1
H35A H 0.617382 0.743371 0.646801 0.020 Uiso 0.6 1 calc R U P B 1
C35B C 0.6575(9) 0.8352(7) 0.6210(5) 0.033(2) Uiso 0.4 1 d . . P B 2
H35B H 0.623045 0.774501 0.614560 0.040 Uiso 0.4 1 calc R U P B 2
C36A C 0.5755(4) 0.8846(4) 0.6491(2) 0.0205(10) Uani 0.6 1 d . . P B 1
H36A H 0.508073 0.874931 0.662972 0.025 Uiso 0.6 1 calc R U P B 1
C36B C 0.5967(9) 0.9192(9) 0.6318(5) 0.036(2) Uiso 0.4 1 d . . P B 2
H36B H 0.521218 0.915749 0.634459 0.043 Uiso 0.4 1 calc R U P B 2
C37A C 0.6098(5) 0.9772(4) 0.6383(2) 0.0200(10) Uani 0.6 1 d . . P B 1
H37A H 0.565553 1.030196 0.644959 0.024 Uiso 0.6 1 calc R U P B 1
C37B C 0.6522(10) 1.0041(8) 0.6381(5) 0.033(2) Uiso 0.4 1 d . . P B 2
H37B H 0.612794 1.060580 0.643919 0.039 Uiso 0.4 1 calc R U P B 2
C38A C 0.7071(5) 0.9923(4) 0.6180(2) 0.0248(10) Uani 0.6 1 d . . P B 1
H38A H 0.729498 1.055416 0.610358 0.030 Uiso 0.6 1 calc R U P B 1
C38B C 0.7604(9) 1.0116(7) 0.6364(5) 0.040(2) Uiso 0.4 1 d . . P B 2
H38B H 0.794478 1.072605 0.640661 0.048 Uiso 0.4 1 calc R U P B 2
C39A C 0.7729(4) 0.9146(4) 0.6086(2) 0.0206(9) Uani 0.6 1 d . . P B 1
H39A H 0.840605 0.924090 0.594934 0.025 Uiso 0.6 1 calc R U P B 1
C39B C 0.8223(8) 0.9316(6) 0.6286(4) 0.031(2) Uiso 0.4 1 d . . P B 2
H39B H 0.898949 0.935548 0.628918 0.038 Uiso 0.4 1 calc R U P B 2
Cl5A Cl 1.0456(2) 0.94870(19) 0.53750(11) 0.0403(6) Uani 0.5 1 d . . P C 1
Cl5B Cl 1.0552(2) 0.91208(16) 0.55635(10) 0.0316(4) Uani 0.5 1 d . . P C 2
C99 C 1.0777(5) 1.0067(6) 0.5077(3) 0.0347(15) Uani 0.5 1 d . . P . .
H99A H 1.120(7) 0.986(6) 0.480(4) 0.052 Uiso 0.5 1 d . U P D 2
H99B H 1.113(7) 1.059(6) 0.531(4) 0.052 Uiso 0.5 1 d . U P E 2

loop_
_atom_site_aniso_label
_atom_site_aniso_U_11
_atom_site_aniso_U_22
_atom_site_aniso_U_33
_atom_site_aniso_U_23
_atom_site_aniso_U_13
_atom_site_aniso_U_12
Bi1 0.02163(5) 0.02357(5) 0.00884(4) -0.00131(3) 0.00135(4) 0.01146(4)
Bi2 0.01383(4) 0.01067(4) 0.00948(4) 0.00079(3) 0.00047(3) -0.00104(3)
Cl1 0.0286(3) 0.0137(3) 0.0163(3) -0.0003(2) 0.0018(2) -0.0061(2)
Cl2 0.0414(4) 0.0192(3) 0.0286(4) -0.0068(3) 0.0106(3) -0.0155(3)
Cl3 0.0140(3) 0.0478(4) 0.0124(3) -0.0012(3) -0.0007(2) 0.0076(3)
Cl4 0.0414(4) 0.0236(3) 0.0178(3) -0.0075(3) 0.0064(3) -0.0076(3)
O1 0.0155(9) 0.0255(10) 0.0098(8) -0.0050(7) 0.0003(7) 0.0031(7)
C1 0.0180(13) 0.0215(13) 0.0106(11) -0.0027(10) 0.0022(10) -0.0023(10)
C2 0.0165(13) 0.0186(12) 0.0124(11) 0.0004(9) 0.0038(10) -0.0002(10)
C3 0.0191(13) 0.0245(14) 0.0116(12) 0.0004(10) -0.0025(10) -0.0012(11)
C4 0.0265(15) 0.0297(15) 0.0091(12) -0.0025(10) 0.0016(10) -0.0042(12)
C5 0.0234(14) 0.0290(15) 0.0153(13) -0.0043(11) 0.0087(11) -0.0050(11)
C6 0.0162(13) 0.0283(14) 0.0146(12) -0.0032(11) 0.0046(10) -0.0040(11)
C7 0.0138(13) 0.0338(16) 0.0185(13) -0.0086(11) 0.0043(10) -0.0053(11)
C8 0.0121(12) 0.0238(13) 0.0183(13) -0.0101(10) 0.0017(10) -0.0038(10)
C9 0.0112(12) 0.0250(14) 0.0269(14) -0.0130(11) 0.0039(11) -0.0011(10)
C10 0.0120(12) 0.0194(13) 0.0287(15) -0.0079(11) -0.0030(11) 0.0002(10)
C11 0.0165(13) 0.0196(13) 0.0182(13) -0.0068(10) -0.0028(10) 0.0001(10)
C12 0.0132(12) 0.0209(13) 0.0160(12) -0.0077(10) 0.0010(10) 0.0028(10)
C13 0.0118(12) 0.0200(13) 0.0170(12) -0.0067(10) -0.0007(10) -0.0010(10)
C14 0.0232(15) 0.0352(16) 0.0237(15) -0.0061(12) 0.0045(12) -0.0077(13)
C15 0.0193(15) 0.0438(18) 0.0264(15) -0.0120(13) 0.0105(12) -0.0055(13)
C16 0.0128(12) 0.0206(13) 0.0116(11) 0.0004(9) 0.0011(9) 0.0006(10)
C17 0.0122(12) 0.0208(13) 0.0147(12) 0.0018(10) -0.0022(9) 0.0004(10)
C18 0.0135(13) 0.0341(16) 0.0178(13) 0.0029(11) 0.0016(10) -0.0040(11)
C19 0.0154(13) 0.0406(17) 0.0220(14) -0.0046(12) 0.0033(11) 0.0027(12)
C20 0.0242(15) 0.0300(16) 0.0222(14) -0.0038(12) 0.0007(12) 0.0116(12)
C21 0.0244(14) 0.0205(13) 0.0167(13) 0.0015(10) 0.0006(11) 0.0038(11)
C22 0.0200(13) 0.0164(12) 0.0126(12) 0.0009(9) 0.0010(10) 0.0046(10)
C23 0.0194(14) 0.0359(16) 0.0203(14) 0.0076(12) 0.0024(11) 0.0043(12)
C24 0.0216(15) 0.055(2) 0.0254(16) 0.0086(15) -0.0007(12) 0.0109(15)
C25 0.0366(18) 0.047(2) 0.0158(14) 0.0077(13) -0.0017(13) 0.0220(15)
C26 0.0431(19) 0.0298(16) 0.0171(14) 0.0093(12) 0.0085(13) 0.0098(14)
C27 0.0304(16) 0.0205(13) 0.0177(13) 0.0038(11) 0.0038(11) 0.0005(11)
C28 0.0245(14) 0.0173(12) 0.0141(12) -0.0014(10) 0.0010(10) 0.0071(10)
C29A 0.030(5) 0.028(4) 0.015(4) 0.004(3) -0.004(3) -0.013(3)
C29B 0.027(6) 0.026(6) 0.014(5) 0.002(4) 0.007(4) -0.003(4)
C30A 0.046(5) 0.033(4) 0.017(3) 0.008(3) -0.007(3) -0.008(3)
C30B 0.029(5) 0.027(5) 0.016(4) 0.002(3) -0.005(3) 0.002(4)
C31 0.045(2) 0.0261(16) 0.0363(18) 0.0141(14) -0.0046(15) -0.0065(14)
C32 0.0274(16) 0.0347(17) 0.0253(15) -0.0098(13) 0.0121(12) -0.0032(13)
C33 0.0190(14) 0.061(2) 0.0139(13) -0.0070(13) 0.0046(11) -0.0054(14)
C34A 0.013(3) 0.011(2) 0.008(2) -0.0024(16) -0.0007(17) 0.001(2)
C35A 0.009(2) 0.021(2) 0.019(2) -0.008(2) -0.0004(18) 0.0019(17)
C36A 0.013(2) 0.026(3) 0.021(2) -0.007(2) -0.0009(18) 0.0049(19)
C37A 0.019(3) 0.020(3) 0.018(2) 0.0016(19) -0.0048(19) 0.008(2)
C38A 0.028(3) 0.026(3) 0.022(2) 0.014(2) 0.008(2) 0.010(2)
C39A 0.022(3) 0.023(3) 0.019(2) 0.0083(19) 0.009(2) 0.003(2)
Cl5A 0.0363(10) 0.0539(16) 0.0270(12) -0.0090(10) -0.0036(9) 0.0046(12)
Cl5B 0.0356(11) 0.0349(11) 0.0260(11) -0.0059(8) 0.0101(9) -0.0069(9)
C99 0.021(3) 0.052(4) 0.031(4) 0.002(3) 0.004(3) -0.004(3)

loop_
_atom_type_symbol
_atom_type_description
_atom_type_scat_dispersion_real
_atom_type_scat_dispersion_imag
_atom_type_scat_source
C C 0.0033 0.0016 'International Tables Vol C Tables 4.2.6.8 and 6.1.1.4'
H H 0.0000 0.0000 'International Tables Vol C Tables 4.2.6.8 and 6.1.1.4'
Bi Bi -4.1077 10.2566 'International Tables Vol C Tables 4.2.6.8 and 6.1.1.4'
Cl Cl 0.1484 0.1585 'International Tables Vol C Tables 4.2.6.8 and 6.1.1.4'
O O 0.0106 0.0060 'International Tables Vol C Tables 4.2.6.8 and 6.1.1.4'

loop_
_exptl_crystal_face_index_h
_exptl_crystal_face_index_k
_exptl_crystal_face_index_l
_exptl_crystal_face_perp_dist
1.00 0.00 0.00 0.0100
-1.00 0.00 0.00 0.0100
0.00 1.00 0.00 0.0120
0.00 -1.00 0.00 0.0120
0.00 0.00 1.00 0.0220
0.00 0.00 -1.00 0.0230

loop_
_geom_angle_atom_site_label_1
_geom_angle_atom_site_label_2
_geom_angle_atom_site_label_3
_geom_angle
_geom_angle_site_symmetry_1
_geom_angle_site_symmetry_3
_geom_angle_publ_flag
Cl4 Bi1 Cl3 172.07(2) . . ?
C12 Bi1 Cl3 87.13(7) . . ?
C12 Bi1 Cl4 85.19(7) . . ?
C12 Bi1 C28 116.05(10) . . ?
C12 Bi1 C34B 129.8(3) . . ?
C28 Bi1 Cl3 91.72(7) . . ?
C28 Bi1 Cl4 93.43(7) . . ?
C28 Bi1 C34B 113.4(3) . . ?
C34A Bi1 Cl3 90.43(15) . . ?
C34A Bi1 Cl4 93.92(16) . . ?
C34A Bi1 C12 137.74(16) . . ?
C34A Bi1 C28 106.19(16) . . ?
C34B Bi1 Cl3 100.0(2) . . ?
C34B Bi1 Cl4 83.5(2) . . ?
Cl2 Bi2 Cl1 176.01(2) . . ?
C2 Bi2 Cl1 87.53(7) . . ?
C2 Bi2 Cl2 89.03(7) . . ?
C2 Bi2 C16 155.63(9) . . ?
C2 Bi2 C22 102.11(9) . . ?
C16 Bi2 Cl1 90.16(7) . . ?
C16 Bi2 Cl2 92.14(7) . . ?
C22 Bi2 Cl1 90.51(7) . . ?
C22 Bi2 Cl2 92.19(7) . . ?
C22 Bi2 C16 102.17(9) . . ?
C13 O1 C1 113.94(19) . . ?
O1 C1 C6 120.0(2) . . ?
C2 C1 O1 120.3(2) . . ?
C2 C1 C6 119.7(2) . . ?
C1 C2 Bi2 128.98(18) . . ?
C1 C2 C3 120.6(2) . . ?
C3 C2 Bi2 110.27(18) . . ?
C2 C3 H3 120.1 . . ?
C4 C3 C2 119.8(2) . . ?
C4 C3 H3 120.1 . . ?
C3 C4 H4 120.1 . . ?
C3 C4 C5 119.8(2) . . ?
C5 C4 H4 120.1 . . ?
C4 C5 H5 119.4 . . ?
C4 C5 C6 121.1(3) . . ?
C6 C5 H5 119.4 . . ?
C1 C6 C7 117.7(2) . . ?
C5 C6 C1 118.9(2) . . ?
C5 C6 C7 123.4(2) . . ?
C6 C7 C8 105.4(2) . . ?
C6 C7 C14 109.1(2) . . ?
C6 C7 C15 112.5(2) . . ?
C8 C7 C14 109.1(2) . . ?
C8 C7 C15 111.9(2) . . ?
C15 C7 C14 108.7(2) . . ?
C9 C8 C7 124.5(2) . . ?
C9 C8 C13 118.4(2) . . ?
C13 C8 C7 117.1(2) . . ?
C8 C9 H9 119.2 . . ?
C10 C9 C8 121.5(2) . . ?
C10 C9 H9 119.2 . . ?
C9 C10 H10 120.2 . . ?
C11 C10 C9 119.6(3) . . ?
C11 C10 H10 120.2 . . ?
C10 C11 H11 120.4 . . ?
C10 C11 C12 119.1(3) . . ?
C12 C11 H11 120.4 . . ?
C11 C12 Bi1 114.55(19) . . ?
C13 C12 Bi1 124.27(19) . . ?
C13 C12 C11 121.2(2) . . ?
O1 C13 C8 120.6(2) . . ?
C12 C13 O1 119.6(2) . . ?
C12 C13 C8 119.8(2) . . ?
C7 C14 H14A 109.5 . . ?
C7 C14 H14B 109.5 . . ?
C7 C14 H14C 109.5 . . ?
H14A C14 H14B 109.5 . . ?
H14A C14 H14C 109.5 . . ?
H14B C14 H14C 109.5 . . ?
C7 C15 H15A 109.5 . . ?
C7 C15 H15B 109.5 . . ?
C7 C15 H15C 109.5 . . ?
H15A C15 H15B 109.5 . . ?
H15A C15 H15C 109.5 . . ?
H15B C15 H15C 109.5 . . ?
C17 C16 Bi2 120.63(19) . . ?
C17 C16 C21 123.2(2) . . ?
C21 C16 Bi2 115.69(19) . . ?
C16 C17 H17 121.3 . . ?
C16 C17 C18 117.4(3) . . ?
C18 C17 H17 121.3 . . ?
C17 C18 H18 119.6 . . ?
C19 C18 C17 120.8(3) . . ?
C19 C18 H18 119.6 . . ?
C18 C19 H19 119.8 . . ?
C18 C19 C20 120.4(3) . . ?
C20 C19 H19 119.8 . . ?
C19 C20 H20 120.1 . . ?
C19 C20 C21 119.9(3) . . ?
C21 C20 H20 120.1 . . ?
C16 C21 C20 118.2(3) . . ?
C16 C21 H21 120.9 . . ?
C20 C21 H21 120.9 . . ?
C23 C22 Bi2 117.91(19) . . ?
C23 C22 C27 121.2(2) . . ?
C27 C22 Bi2 120.8(2) . . ?
C22 C23 H23 120.4 . . ?
C22 C23 C24 119.2(3) . . ?
C24 C23 H23 120.4 . . ?
C23 C24 H24 120.0 . . ?
C25 C24 C23 120.0(3) . . ?
C25 C24 H24 120.0 . . ?
C24 C25 H25 119.7 . . ?
C26 C25 C24 120.6(3) . . ?
C26 C25 H25 119.7 . . ?
C25 C26 H26 119.9 . . ?
C25 C26 C27 120.1(3) . . ?
C27 C26 H26 119.9 . . ?
C22 C27 C26 118.9(3) . . ?
C22 C27 H27 120.6 . . ?
C26 C27 H27 120.6 . . ?
C29A C28 Bi1 121.5(4) . . ?
C29B C28 Bi1 114.9(6) . . ?
C33 C28 Bi1 119.6(2) . . ?
C33 C28 C29A 117.8(4) . . ?
C33 C28 C29B 123.8(6) . . ?
C28 C29A H29A 119.2 . . ?
C30A C29A C28 121.6(7) . . ?
C30A C29A H29A 119.2 . . ?
C28 C29B H29B 123.3 . . ?
C28 C29B C30B 113.4(10) . . ?
C30B C29B H29B 123.3 . . ?
C29A C30A H30A 120.9 . . ?
C31 C30A C29A 118.2(6) . . ?
C31 C30A H30A 120.9 . . ?
C29B C30B H30B 118.7 . . ?
C29B C30B C31 122.6(9) . . ?
C31 C30B H30B 118.7 . . ?
C30A C31 H31 119.9 . . ?
C30B C31 H31A 122.2 . . ?
C32 C31 C30A 120.1(4) . . ?
C32 C31 C30B 115.6(5) . . ?
C32 C31 H31 119.9 . . ?
C32 C31 H31A 122.2 . . ?
C31 C32 H32 119.8 . . ?
C31 C32 C33 120.4(3) . . ?
C33 C32 H32 119.8 . . ?
C28 C33 C32 119.5(3) . . ?
C28 C33 H33 120.2 . . ?
C32 C33 H33 120.2 . . ?
C35A C34A Bi1 117.6(4) . . ?
C35A C34A C39A 122.4(4) . . ?
C39A C34A Bi1 119.0(4) . . ?
C35B C34B Bi1 111.0(7) . . ?
C35B C34B C39B 124.9(9) . . ?
C39B C34B Bi1 123.1(7) . . ?
C34A C35A H35A 120.8 . . ?
C34A C35A C36A 118.4(5) . . ?
C36A C35A H35A 120.8 . . ?
C34B C35B H35B 121.3 . . ?
C34B C35B C36B 117.3(10) . . ?
C36B C35B H35B 121.3 . . ?
C35A C36A H36A 119.9 . . ?
C35A C36A C37A 120.1(5) . . ?
C37A C36A H36A 119.9 . . ?
C35B C36B H36B 121.4 . . ?
C37B C36B C35B 117.3(10) . . ?
C37B C36B H36B 121.4 . . ?
C36A C37A H37A 119.7 . . ?
C38A C37A C36A 120.6(5) . . ?
C38A C37A H37A 119.7 . . ?
C36B C37B H37B 118.4 . . ?
C38B C37B C36B 123.1(11) . . ?
C38B C37B H37B 118.4 . . ?
C37A C38A H38A 120.1 . . ?
C37A C38A C39A 119.9(5) . . ?
C39A C38A H38A 120.1 . . ?
C37B C38B H38B 119.5 . . ?
C37B C38B C39B 121.1(10) . . ?
C39B C38B H38B 119.5 . . ?
C34A C39A C38A 118.6(5) . . ?
C34A C39A H39A 120.7 . . ?
C38A C39A H39A 120.7 . . ?
C34B C39B C38B 116.2(10) . . ?
C34B C39B H39B 121.9 . . ?
C38B C39B H39B 121.9 . . ?
C99 Cl5A C99 78.0(5) . 3_776 ?
C99 Cl5B C99 54.9(4) . 3_776 ?
Cl5A C99 Cl5A 102.0(5) . 3_776 ?
Cl5B C99 Cl5A 112.6(4) . 3_776 ?
Cl5B C99 H99A 109(5) . . ?
Cl5B C99 H99B 111(5) . . ?
H99A C99 H99B 110(7) . . ?

loop_
_geom_bond_atom_site_label_1
_geom_bond_atom_site_label_2
_geom_bond_distance
_geom_bond_site_symmetry_2
_geom_bond_publ_flag
Bi1 Cl3 2.5828(7) . ?
Bi1 Cl4 2.5825(7) . ?
Bi1 C12 2.190(2) . ?
Bi1 C28 2.214(3) . ?
Bi1 C34A 2.189(5) . ?
Bi1 C34B 2.258(10) . ?
Bi2 Cl1 2.5977(6) . ?
Bi2 Cl2 2.5702(7) . ?
Bi2 C2 2.212(3) . ?
Bi2 C16 2.223(2) . ?
Bi2 C22 2.212(2) . ?
O1 C1 1.391(3) . ?
O1 C13 1.391(3) . ?
C1 C2 1.388(4) . ?
C1 C6 1.402(4) . ?
C2 C3 1.394(3) . ?
C3 H3 0.9500 . ?
C3 C4 1.381(4) . ?
C4 H4 0.9500 . ?
C4 C5 1.386(4) . ?
C5 H5 0.9500 . ?
C5 C6 1.392(4) . ?
C6 C7 1.521(4) . ?
C7 C8 1.523(4) . ?
C7 C14 1.541(4) . ?
C7 C15 1.527(4) . ?
C8 C9 1.389(4) . ?
C8 C13 1.397(4) . ?
C9 H9 0.9500 . ?
C9 C10 1.388(4) . ?
C10 H10 0.9500 . ?
C10 C11 1.386(4) . ?
C11 H11 0.9500 . ?
C11 C12 1.388(4) . ?
C12 C13 1.384(4) . ?
C14 H14A 0.9800 . ?
C14 H14B 0.9800 . ?
C14 H14C 0.9800 . ?
C15 H15A 0.9800 . ?
C15 H15B 0.9800 . ?
C15 H15C 0.9800 . ?
C16 C17 1.380(4) . ?
C16 C21 1.381(4) . ?
C17 H17 0.9500 . ?
C17 C18 1.391(4) . ?
C18 H18 0.9500 . ?
C18 C19 1.384(4) . ?
C19 H19 0.9500 . ?
C19 C20 1.385(4) . ?
C20 H20 0.9500 . ?
C20 C21 1.393(4) . ?
C21 H21 0.9500 . ?
C22 C23 1.379(4) . ?
C22 C27 1.391(4) . ?
C23 H23 0.9500 . ?
C23 C24 1.394(4) . ?
C24 H24 0.9500 . ?
C24 C25 1.381(5) . ?
C25 H25 0.9500 . ?
C25 C26 1.377(5) . ?
C26 H26 0.9500 . ?
C26 C27 1.395(4) . ?
C27 H27 0.9500 . ?
C28 C29A 1.395(9) . ?
C28 C29B 1.391(14) . ?
C28 C33 1.379(4) . ?
C29A H29A 0.9500 . ?
C29A C30A 1.377(11) . ?
C29B H29B 0.9500 . ?
C29B C30B 1.402(17) . ?
C30A H30A 0.9500 . ?
C30A C31 1.367(8) . ?
C30B H30B 0.9500 . ?
C30B C31 1.472(11) . ?
C31 H31 0.9500 . ?
C31 H31A 0.9500 . ?
C31 C32 1.365(4) . ?
C32 H32 0.9500 . ?
C32 C33 1.384(4) . ?
C33 H33 0.9500 . ?
C34A C35A 1.377(8) . ?
C34A C39A 1.389(7) . ?
C34B C35B 1.364(13) . ?
C34B C39B 1.375(13) . ?
C35A H35A 0.9500 . ?
C35A C36A 1.391(6) . ?
C35B H35B 0.9500 . ?
C35B C36B 1.439(15) . ?
C36A H36A 0.9500 . ?
C36A C37A 1.398(8) . ?
C36B H36B 0.9500 . ?
C36B C37B 1.367(14) . ?
C37A H37A 0.9500 . ?
C37A C38A 1.376(8) . ?
C37B H37B 0.9500 . ?
C37B C38B 1.353(15) . ?
C38A H38A 0.9500 . ?
C38A C39A 1.398(7) . ?
C38B H38B 0.9500 . ?
C38B C39B 1.386(13) . ?
C39A H39A 0.9500 . ?
C39B H39B 0.9500 . ?
Cl5A C99 1.155(8) . ?
Cl5A C99 1.769(7) 3_776 ?
Cl5B C99 2.256(7) 3_776 ?
Cl5B C99 1.750(8) . ?
C99 H99A 0.92(8) . ?
C99 H99B 0.96(9) . ?

loop_
_geom_torsion_atom_site_label_1
_geom_torsion_atom_site_label_2
_geom_torsion_atom_site_label_3
_geom_torsion_atom_site_label_4
_geom_torsion
_geom_torsion_site_symmetry_1
_geom_torsion_site_symmetry_2
_geom_torsion_site_symmetry_3
_geom_torsion_site_symmetry_4
_geom_torsion_publ_flag
Bi1 C12 C13 O1 -2.6(3) . . . . ?
Bi1 C12 C13 C8 177.26(19) . . . . ?
Bi1 C28 C29A C30A 176.5(6) . . . . ?
Bi1 C28 C29B C30B -176.8(6) . . . . ?
Bi1 C28 C33 C32 -178.9(2) . . . . ?
Bi1 C34A C35A C36A 168.5(3) . . . . ?
Bi1 C34A C39A C38A -168.6(4) . . . . ?
Bi1 C34B C35B C36B 168.5(7) . . . . ?
Bi1 C34B C39B C38B -169.7(7) . . . . ?
Bi2 C2 C3 C4 175.5(2) . . . . ?
Bi2 C16 C17 C18 -173.83(18) . . . . ?
Bi2 C16 C21 C20 172.1(2) . . . . ?
Bi2 C22 C23 C24 177.0(2) . . . . ?
Bi2 C22 C27 C26 -177.1(2) . . . . ?
O1 C1 C2 Bi2 8.9(4) . . . . ?
O1 C1 C2 C3 -176.3(2) . . . . ?
O1 C1 C6 C5 175.9(2) . . . . ?
O1 C1 C6 C7 -3.8(4) . . . . ?
C1 O1 C13 C8 32.4(3) . . . . ?
C1 O1 C13 C12 -147.7(2) . . . . ?
C1 C2 C3 C4 -0.1(4) . . . . ?
C1 C6 C7 C8 41.0(3) . . . . ?
C1 C6 C7 C14 -76.1(3) . . . . ?
C1 C6 C7 C15 163.2(3) . . . . ?
C2 C1 C6 C5 -2.0(4) . . . . ?
C2 C1 C6 C7 178.2(2) . . . . ?
C2 C3 C4 C5 -0.8(4) . . . . ?
C3 C4 C5 C6 0.4(4) . . . . ?
C4 C5 C6 C1 1.1(4) . . . . ?
C4 C5 C6 C7 -179.2(3) . . . . ?
C5 C6 C7 C8 -138.7(3) . . . . ?
C5 C6 C7 C14 104.2(3) . . . . ?
C5 C6 C7 C15 -16.5(4) . . . . ?
C6 C1 C2 Bi2 -173.2(2) . . . . ?
C6 C1 C2 C3 1.6(4) . . . . ?
C6 C7 C8 C9 139.0(3) . . . . ?
C6 C7 C8 C13 -43.5(3) . . . . ?
C7 C8 C9 C10 173.8(3) . . . . ?
C7 C8 C13 O1 9.0(4) . . . . ?
C7 C8 C13 C12 -170.9(2) . . . . ?
C8 C9 C10 C11 -2.0(4) . . . . ?
C9 C8 C13 O1 -173.3(2) . . . . ?
C9 C8 C13 C12 6.8(4) . . . . ?
C9 C10 C11 C12 4.5(4) . . . . ?
C10 C11 C12 Bi1 177.2(2) . . . . ?
C10 C11 C12 C13 -1.4(4) . . . . ?
C11 C12 C13 O1 175.8(2) . . . . ?
C11 C12 C13 C8 -4.3(4) . . . . ?
C13 O1 C1 C2 142.9(2) . . . . ?
C13 O1 C1 C6 -35.1(3) . . . . ?
C13 C8 C9 C10 -3.7(4) . . . . ?
C14 C7 C8 C9 -103.9(3) . . . . ?
C14 C7 C8 C13 73.6(3) . . . . ?
C15 C7 C8 C9 16.4(4) . . . . ?
C15 C7 C8 C13 -166.1(2) . . . . ?
C16 C17 C18 C19 2.7(4) . . . . ?
C17 C16 C21 C20 -0.4(4) . . . . ?
C17 C18 C19 C20 -1.6(4) . . . . ?
C18 C19 C20 C21 -0.6(4) . . . . ?
C19 C20 C21 C16 1.5(4) . . . . ?
C21 C16 C17 C18 -1.7(4) . . . . ?
C22 C23 C24 C25 -0.2(5) . . . . ?
C23 C22 C27 C26 0.1(4) . . . . ?
C23 C24 C25 C26 0.9(5) . . . . ?
C24 C25 C26 C27 -1.1(5) . . . . ?
C25 C26 C27 C22 0.6(4) . . . . ?
C27 C22 C23 C24 -0.2(4) . . . . ?
C28 C29A C30A C31 4.9(11) . . . . ?
C28 C29B C30B C31 -8.0(12) . . . . ?
C29A C28 C33 C32 -10.3(6) . . . . ?
C29A C30A C31 C32 -16.0(9) . . . . ?
C29B C28 C33 C32 16.3(6) . . . . ?
C29B C30B C31 C32 22.1(11) . . . . ?
C30A C31 C32 C33 14.0(6) . . . . ?
C30B C31 C32 C33 -17.2(6) . . . . ?
C31 C32 C33 C28 -0.4(5) . . . . ?
C33 C28 C29A C30A 8.1(9) . . . . ?
C33 C28 C29B C30B -11.3(10) . . . . ?
C34A C35A C36A C37A 0.1(7) . . . . ?
C34B C35B C36B C37B 2.5(15) . . . . ?
C35A C34A C39A C38A -0.2(8) . . . . ?
C35A C36A C37A C38A 0.2(8) . . . . ?
C35B C34B C39B C38B -1.8(15) . . . . ?
C35B C36B C37B C38B -2.0(16) . . . . ?
C36A C37A C38A C39A -0.6(8) . . . . ?
C36B C37B C38B C39B -0.6(17) . . . . ?
C37A C38A C39A C34A 0.6(8) . . . . ?
C37B C38B C39B C34B 2.4(15) . . . . ?
C39A C34A C35A C36A -0.1(7) . . . . ?
C39B C34B C35B C36B -0.7(16) . . . . ?
C99 Cl5A C99 Cl5A 0.000(0) 3_776 . . 3_776 ?
